data_7213806
loop_
_publ_author_name
'Jia, Chunmei'
'Lin, Qiang'
'Yuan, Wenbing'

_publ_section_title
;
 A series of coordination polymers constructed by a flexible
 tetracarboxylic acid: synthesis, structural diversity and luminescent
 properties
;
_journal_issue 12
_journal_name_full CrystEngComm
_journal_page_first 2508
_journal_paper_doi 10.1039/c3ce42127a
_journal_volume 16
_journal_year 2014
_chemical_formula_sum 'C12 H18 Mn N O9'
_chemical_formula_weight 375.20
_chemical_name_systematic
; 
 ? 
;
_space_group_IT_number 15
_symmetry_cell_setting monoclinic
_symmetry_space_group_name_Hall '-C 2yc'
_symmetry_space_group_name_H-M 'C 1 2/c 1'
_atom_sites_solution_hydrogens geom
_atom_sites_solution_primary direct
_atom_sites_solution_secondary difmap
_audit_creation_method SHELXL-97
_cell_angle_alpha 90.00
_cell_angle_beta 90.003(5)
_cell_angle_gamma 90.00
_cell_formula_units_Z 8
_cell_length_a 19.9019(15)
_cell_length_b 17.4988(9)
_cell_length_c 10.0418(4)
_cell_measurement_temperature 293(2)
_cell_volume 3497.2(3)
_computing_cell_refinement 'Bruker SAINT'
_computing_data_collection 'Bruker APEX2'
_computing_data_reduction 'Bruker SAINT'
_computing_molecular_graphics 'Bruker SHELXTL'
_computing_publication_material 'Bruker SHELXTL'
_computing_structure_refinement 'SHELXL-97 (Sheldrick, 2008)'
_computing_structure_solution 'SHELXS-97 (Sheldrick, 2008)'
_diffrn_ambient_temperature 293(2)
_diffrn_measured_fraction_theta_full 0.992
_diffrn_measured_fraction_theta_max 0.992
_diffrn_measurement_device_type 'Bruker APEX-II CCD'
_diffrn_measurement_method '\f and \w scans'
_diffrn_radiation_monochromator graphite
_diffrn_radiation_source 'fine-focus sealed tube'
_diffrn_radiation_type MoK\a
_diffrn_radiation_wavelength 0.71073
_diffrn_reflns_av_R_equivalents 0.0394
_diffrn_reflns_av_sigmaI/netI 0.0389
_diffrn_reflns_limit_h_max 23
_diffrn_reflns_limit_h_min -12
_diffrn_reflns_limit_k_max 20
_diffrn_reflns_limit_k_min -20
_diffrn_reflns_limit_l_max 11
_diffrn_reflns_limit_l_min -11
_diffrn_reflns_number 10551
_diffrn_reflns_theta_full 25.00
_diffrn_reflns_theta_max 25.00
_diffrn_reflns_theta_min 3.09
_exptl_absorpt_coefficient_mu 0.796
_exptl_absorpt_correction_T_max 0.8700
_exptl_absorpt_correction_T_min 0.8381
_exptl_absorpt_correction_type multi-scan
_exptl_absorpt_process_details SADABS
_exptl_crystal_density_diffrn 1.418
_exptl_crystal_density_method 'not measured'
_exptl_crystal_F_000 1536
_exptl_crystal_size_max 0.23
_exptl_crystal_size_mid 0.21
_exptl_crystal_size_min 0.18
_refine_diff_density_max 1.561
_refine_diff_density_min -0.686
_refine_diff_density_rms 0.116
_refine_ls_extinction_method none
_refine_ls_goodness_of_fit_ref 1.035
_refine_ls_hydrogen_treatment mixed
_refine_ls_matrix_type full
_refine_ls_number_parameters 249
_refine_ls_number_reflns 3056
_refine_ls_number_restraints 15
_refine_ls_restrained_S_all 1.035
_refine_ls_R_factor_all 0.0911
_refine_ls_R_factor_gt 0.0711
_refine_ls_shift/su_max 0.000
_refine_ls_shift/su_mean 0.000
_refine_ls_structure_factor_coef Fsqd
_refine_ls_weighting_details 'calc w=1/[\s^2^(Fo^2^)+(0.0400P)^2^+45.0000P] where P=(Fo^2^+2Fc^2^)/3'
_refine_ls_weighting_scheme calc
_refine_ls_wR_factor_gt 0.1638
_refine_ls_wR_factor_ref 0.1718
_reflns_number_gt 2339
_reflns_number_total 3056
_reflns_threshold_expression >2sigma(I)
_cod_data_source_file c3ce42127a.txt
_cod_data_source_block a
_cod_depositor_comments
;
The following automatic conversions were performed:

'_symmetry_cell_setting' value 'Monoclinic' changed to 'monoclinic'
according to
/usr/data/users/saulius/automatic-downloads/current/RSC/lib/dictionaries/cif_core.dic
dictionary named 'cif_core.dic' version 2.4.2 from
2011-04-26.

'_exptl_absorpt_correction_type' value 'Multi-scan'
changed to 'multi-scan' according to
/usr/data/users/saulius/automatic-downloads/current/RSC/lib/dictionaries/cif_core.dic
dictionary named 'cif_core.dic' version 2.4.2 from 2011-04-26.

Automatic conversion script
Id: cif_fix_values 2281 2013-09-26 08:29:07Z andrius 
;
_cod_original_sg_symbol_H-M 'C2/c  '
_cod_database_code 7213806

loop_
_symmetry_equiv_pos_as_xyz
'x, y, z'
'-x, y, -z+1/2'
'x+1/2, y+1/2, z'
'-x+1/2, y+1/2, -z+1/2'
'-x, -y, -z'
'x, -y, z-1/2'
'-x+1/2, -y+1/2, -z'
'x+1/2, -y+1/2, z-1/2'

loop_
_atom_site_label
_atom_site_type_symbol
_atom_site_fract_x
_atom_site_fract_y
_atom_site_fract_z
_atom_site_U_iso_or_equiv
_atom_site_adp_type
_atom_site_occupancy
_atom_site_symmetry_multiplicity
_atom_site_calc_flag
_atom_site_refinement_flags
O4 O 0.2961(2) 0.4241(2) 0.8304(4) 0.0431(10) Uani 1 1 d .
O3 O 0.3435(3) 0.4342(2) 1.0250(4) 0.0571(13) Uani 1 1 d .
C12 C 0.3233(3) 0.3941(3) 0.9303(5) 0.0368(13) Uani 1 1 d .
Mn1 Mn 0.20054(5) 0.04377(4) 0.58207(7) 0.0330(3) Uani 1 1 d D
O3W O 0.2853(2) 0.0410(2) 0.4453(4) 0.0378(9) Uani 1 1 d D
O1 O 0.2371(3) 0.1684(2) 0.6490(4) 0.0598(14) Uani 1 1 d .
O2 O 0.2731(2) 0.06506(19) 0.7487(3) 0.0371(9) Uani 1 1 d .
C4 C 0.3309(3) 0.3080(3) 0.9365(5) 0.0303(12) Uani 1 1 d .
C1 C 0.2705(3) 0.1374(3) 0.7419(5) 0.0361(13) Uani 1 1 d .
O2W O 0.1147(3) 0.0635(3) 0.7150(4) 0.0574(13) Uani 1 1 d D
C6 C 0.3683(3) 0.1931(3) 1.0487(5) 0.0301(11) Uani 1 1 d .
C3 C 0.3009(3) 0.2641(3) 0.8376(5) 0.0323(12) Uani 1 1 d .
H3A H 0.2783 0.2876 0.7677 0.039 Uiso 1 1 calc R
N1 N 0.4000(2) 0.1599(3) 1.1592(4) 0.0371(11) Uani 1 1 d .
H1A H 0.4173 0.1887 1.2195 0.045 Uiso 1 1 calc R
C5 C 0.3636(3) 0.2732(3) 1.0406(5) 0.0313(12) Uani 1 1 d .
H5A H 0.3831 0.3031 1.1068 0.038 Uiso 1 1 calc R
O1W O 0.1465(3) 0.1007(2) 0.4185(4) 0.0435(10) Uani 1 1 d D
C2 C 0.3049(3) 0.1848(3) 0.8437(5) 0.0294(12) Uani 1 1 d .
C9 C 0.4533(3) 0.0388(3) 1.0808(5) 0.0302(11) Uani 1 1 d .
C7 C 0.3392(3) 0.1497(3) 0.9478(5) 0.0281(11) Uani 1 1 d .
H7A H 0.3427 0.0967 0.9499 0.034 Uiso 1 1 calc R
C11 C 0.4543(3) -0.0406(3) 1.0742(6) 0.0399(13) Uani 1 1 d .
H11A H 0.4236 -0.0688 1.1238 0.048 Uiso 1 1 calc R
C8 C 0.4039(3) 0.0781(3) 1.1726(5) 0.0337(12) Uani 1 1 d .
H8A H 0.3596 0.0569 1.1566 0.040 Uiso 1 1 calc R
H8B H 0.4160 0.0662 1.2638 0.040 Uiso 1 1 calc R
O4W O 0.3299(3) 0.1973(3) 0.4116(6) 0.0679(15) Uani 1 1 d D
C10 C 0.4992(3) 0.0782(3) 1.0060(6) 0.0433(14) Uani 1 1 d .
H10A H 0.4994 0.1314 1.0089 0.052 Uiso 1 1 calc R
O5W O 0.0789(4) 0.2365(4) 0.4398(8) 0.0418(19) Uani 0.50 1 d P
O6W O 0.0346(8) 0.2059(18) 0.6351(19) 0.199(12) Uani 0.50 1 d P
H1WB H 0.162(3) 0.089(3) 0.344(3) 0.043(18) Uiso 1 1 d D
H3WA H 0.282(3) 0.013(3) 0.378(4) 0.06(2) Uiso 1 1 d D
H1WA H 0.110(2) 0.123(4) 0.411(6) 0.07(3) Uiso 1 1 d D
H2WA H 0.1243(17) 0.065(4) 0.7928(17) 0.08(3) Uiso 1 1 d D
H3WB H 0.302(3) 0.082(2) 0.417(6) 0.07(2) Uiso 1 1 d D
H4WB H 0.319(6) 0.242(3) 0.388(9) 0.14(5) Uiso 1 1 d D
H4WA H 0.332(8) 0.200(3) 0.496(2) 0.24(9) Uiso 1 1 d D
H2WB H 0.0868(19) 0.091(4) 0.683(4) 0.07(3) Uiso 1 1 d D

loop_
_atom_site_aniso_label
_atom_site_aniso_U_11
_atom_site_aniso_U_22
_atom_site_aniso_U_33
_atom_site_aniso_U_23
_atom_site_aniso_U_13
_atom_site_aniso_U_12
O4 0.074(3) 0.0201(18) 0.035(2) 0.0009(16) -0.003(2) 0.0046(19)
O3 0.120(4) 0.023(2) 0.029(2) -0.0062(17) -0.003(2) -0.003(2)
C12 0.059(4) 0.025(3) 0.026(3) -0.004(2) 0.014(3) -0.002(3)
Mn1 0.0632(6) 0.0161(4) 0.0196(4) 0.0007(3) -0.0082(3) 0.0002(4)
O3W 0.064(3) 0.0227(19) 0.0265(19) -0.0037(17) -0.0084(18) -0.0034(19)
O1 0.126(4) 0.023(2) 0.030(2) -0.0032(17) -0.033(2) 0.015(2)
O2 0.070(3) 0.0188(18) 0.0230(18) -0.0012(14) -0.0098(18) -0.0006(17)
C4 0.048(3) 0.017(2) 0.025(2) -0.002(2) 0.010(2) 0.000(2)
C1 0.065(4) 0.023(3) 0.020(2) -0.001(2) -0.004(2) 0.007(3)
O2W 0.089(4) 0.050(3) 0.033(2) -0.003(2) 0.000(2) 0.021(3)
C6 0.035(3) 0.028(3) 0.027(3) -0.005(2) 0.003(2) 0.005(2)
C3 0.054(4) 0.019(2) 0.023(2) 0.001(2) 0.002(2) 0.004(2)
N1 0.050(3) 0.030(2) 0.031(2) -0.0089(19) -0.015(2) 0.010(2)
C5 0.039(3) 0.024(3) 0.032(3) -0.011(2) 0.001(2) -0.001(2)
O1W 0.070(3) 0.035(2) 0.026(2) 0.0007(17) -0.002(2) 0.014(2)
C2 0.047(3) 0.018(2) 0.022(2) -0.002(2) 0.002(2) 0.003(2)
C9 0.032(3) 0.030(3) 0.029(3) 0.001(2) -0.004(2) 0.003(2)
C7 0.041(3) 0.018(2) 0.025(2) -0.0039(19) 0.002(2) 0.002(2)
C11 0.036(3) 0.033(3) 0.051(3) 0.006(3) 0.008(3) 0.000(3)
C8 0.037(3) 0.035(3) 0.028(3) 0.003(2) -0.006(2) 0.008(2)
O4W 0.064(3) 0.060(3) 0.079(4) 0.027(3) 0.009(3) 0.015(3)
C10 0.044(4) 0.023(3) 0.063(4) 0.000(3) 0.004(3) 0.003(2)
O5W 0.056(5) 0.027(4) 0.042(4) -0.004(3) 0.005(4) 0.016(4)
O6W 0.065(10) 0.40(4) 0.134(14) -0.078(19) -0.033(9) 0.053(15)

loop_
_atom_type_symbol
_atom_type_description
_atom_type_scat_dispersion_real
_atom_type_scat_dispersion_imag
_atom_type_scat_source
C C 0.0033 0.0016 'International Tables Vol C Tables 4.2.6.8 and 6.1.1.4'
H H 0.0000 0.0000 'International Tables Vol C Tables 4.2.6.8 and 6.1.1.4'
N N 0.0061 0.0033 'International Tables Vol C Tables 4.2.6.8 and 6.1.1.4'
O O 0.0106 0.0060 'International Tables Vol C Tables 4.2.6.8 and 6.1.1.4'
Mn Mn 0.3368 0.7283 'International Tables Vol C Tables 4.2.6.8 and 6.1.1.4'

loop_
_geom_angle_atom_site_label_1
_geom_angle_atom_site_label_2
_geom_angle_atom_site_label_3
_geom_angle
_geom_angle_site_symmetry_1
_geom_angle_site_symmetry_3
C12 O4 Mn1 93.7(3) . 4_556
C12 O3 Mn1 89.4(3) . 4_556
O3 C12 O4 120.9(5) . .
O3 C12 C4 119.6(5) . .
O4 C12 C4 119.5(5) . .
O3W Mn1 O2W 172.13(17) . .
O3W Mn1 O1W 85.28(16) . .
O2W Mn1 O1W 90.14(18) . .
O3W Mn1 O2 88.60(15) . .
O2W Mn1 O2 91.20(18) . .
O1W Mn1 O2 142.80(15) . .
O3W Mn1 O4 101.58(15) . 4_546
O2W Mn1 O4 86.15(17) . 4_546
O1W Mn1 O4 136.06(16) . 4_546
O2 Mn1 O4 81.10(14) . 4_546
O3W Mn1 O3 88.99(16) . 4_546
O2W Mn1 O3 96.64(19) . 4_546
O1W Mn1 O3 81.17(15) . 4_546
O2 Mn1 O3 135.45(14) . 4_546
O4 Mn1 O3 55.95(14) 4_546 4_546
O3W Mn1 O1 87.82(17) . .
O2W Mn1 O1 85.54(19) . .
O1W Mn1 O1 86.89(15) . .
O2 Mn1 O1 56.19(13) . .
O4 Mn1 O1 136.19(13) 4_546 .
O3 Mn1 O1 167.85(13) 4_546 .
Mn1 O3W H3WA 118(5) . .
Mn1 O3W H3WB 120(5) . .
H3WA O3W H3WB 105(4) . .
C1 O1 Mn1 88.6(3) . .
C1 O2 Mn1 95.7(3) . .
C5 C4 C3 120.2(5) . .
C5 C4 C12 121.3(5) . .
C3 C4 C12 118.5(5) . .
O1 C1 O2 119.2(5) . .
O1 C1 C2 120.6(5) . .
O2 C1 C2 120.2(5) . .
Mn1 O2W H2WA 114(2) . .
Mn1 O2W H2WB 113(2) . .
H2WA O2W H2WB 122(4) . .
C7 C6 N1 122.5(5) . .
C7 C6 C5 118.2(5) . .
N1 C6 C5 119.2(5) . .
C4 C3 C2 119.6(5) . .
C4 C3 H3A 120.2 . .
C2 C3 H3A 120.2 . .
C6 N1 C8 120.7(4) . .
C6 N1 H1A 119.7 . .
C8 N1 H1A 119.7 . .
C4 C5 C6 121.1(5) . .
C4 C5 H5A 119.4 . .
C6 C5 H5A 119.4 . .
Mn1 O1W H1WB 112(4) . .
Mn1 O1W H1WA 135(4) . .
H1WB O1W H1WA 111(4) . .
C7 C2 C3 120.1(5) . .
C7 C2 C1 119.8(4) . .
C3 C2 C1 120.0(5) . .
C10 C9 C11 117.9(5) . .
C10 C9 C8 122.6(5) . .
C11 C9 C8 119.5(5) . .
C2 C7 C6 120.7(5) . .
C2 C7 H7A 119.7 . .
C6 C7 H7A 119.7 . .
C9 C11 C10 120.6(5) . 5_657
C9 C11 H11A 119.7 . .
C10 C11 H11A 119.7 5_657 .
N1 C8 C9 115.5(5) . .
N1 C8 H8A 108.4 . .
C9 C8 H8A 108.4 . .
N1 C8 H8B 108.4 . .
C9 C8 H8B 108.4 . .
H8A C8 H8B 107.5 . .
H4WB O4W H4WA 104(5) . .
C9 C10 C11 121.5(5) . 5_657
C9 C10 H10A 119.3 . .
C11 C10 H10A 119.3 5_657 .

loop_
_geom_bond_atom_site_label_1
_geom_bond_atom_site_label_2
_geom_bond_distance
_geom_bond_site_symmetry_2
O4 C12 1.254(7) .
O4 Mn1 2.271(4) 4_556
O3 C12 1.249(7) .
O3 Mn1 2.367(4) 4_556
C12 C4 1.516(7) .
Mn1 O3W 2.176(4) .
Mn1 O2W 2.195(5) .
Mn1 O1W 2.201(4) .
Mn1 O2 2.241(4) .
Mn1 O4 2.271(4) 4_546
Mn1 O3 2.367(4) 4_546
Mn1 O1 2.396(4) .
O3W H3WA 0.84(2) .
O3W H3WB 0.83(2) .
O1 C1 1.268(6) .
O2 C1 1.269(6) .
C4 C5 1.374(8) .
C4 C3 1.390(7) .
C1 C2 1.483(7) .
O2W H2WA 0.805(19) .
O2W H2WB 0.800(19) .
C6 C7 1.393(7) .
C6 N1 1.402(7) .
C6 C5 1.408(7) .
C3 C2 1.392(7) .
C3 H3A 0.9300 .
N1 C8 1.440(7) .
N1 H1A 0.8600 .
C5 H5A 0.9300 .
O1W H1WB 0.831(19) .
O1W H1WA 0.83(2) .
C2 C7 1.390(7) .
C9 C10 1.371(8) .
C9 C11 1.391(8) .
C9 C8 1.513(7) .
C7 H7A 0.9300 .
C11 C10 1.392(8) 5_657
C11 H11A 0.9300 .
C8 H8A 0.9700 .
C8 H8B 0.9700 .
O4W H4WB 0.84(2) .
O4W H4WA 0.85(2) .
C10 C11 1.392(8) 5_657
C10 H10A 0.9300 .

loop_
_geom_torsion_atom_site_label_1
_geom_torsion_atom_site_label_2
_geom_torsion_atom_site_label_3
_geom_torsion_atom_site_label_4
_geom_torsion
_geom_torsion_site_symmetry_1
_geom_torsion_site_symmetry_4
Mn1 O3 C12 O4 3.7(6) 4_556 .
Mn1 O3 C12 C4 -175.6(5) 4_556 .
Mn1 O4 C12 O3 -3.9(6) 4_556 .
Mn1 O4 C12 C4 175.4(4) 4_556 .
O3W Mn1 O1 C1 -92.7(4) . .
O2W Mn1 O1 C1 91.5(4) . .
O1W Mn1 O1 C1 -178.1(4) . .
O2 Mn1 O1 C1 -2.9(3) . .
O4 Mn1 O1 C1 11.8(5) 4_546 .
O3 Mn1 O1 C1 -167.6(8) 4_546 .
O3W Mn1 O2 C1 91.3(4) . .
O2W Mn1 O2 C1 -80.9(4) . .
O1W Mn1 O2 C1 10.9(5) . .
O4 Mn1 O2 C1 -166.8(4) 4_546 .
O3 Mn1 O2 C1 178.4(3) 4_546 .
O1 Mn1 O2 C1 2.9(3) . .
O3 C12 C4 C5 -4.3(8) . .
O4 C12 C4 C5 176.4(5) . .
O3 C12 C4 C3 172.4(5) . .
O4 C12 C4 C3 -6.8(8) . .
Mn1 O1 C1 O2 4.9(6) . .
Mn1 O1 C1 C2 -173.5(5) . .
Mn1 O2 C1 O1 -5.3(6) . .
Mn1 O2 C1 C2 173.1(5) . .
C5 C4 C3 C2 -0.7(8) . .
C12 C4 C3 C2 -177.5(5) . .
C7 C6 N1 C8 0.2(8) . .
C5 C6 N1 C8 178.2(5) . .
C3 C4 C5 C6 0.7(8) . .
C12 C4 C5 C6 177.5(5) . .
C7 C6 C5 C4 0.5(8) . .
N1 C6 C5 C4 -177.6(5) . .
C4 C3 C2 C7 -0.5(8) . .
C4 C3 C2 C1 177.3(5) . .
O1 C1 C2 C7 177.5(6) . .
O2 C1 C2 C7 -0.9(8) . .
O1 C1 C2 C3 -0.3(9) . .
O2 C1 C2 C3 -178.7(5) . .
C3 C2 C7 C6 1.7(8) . .
C1 C2 C7 C6 -176.1(5) . .
N1 C6 C7 C2 176.4(5) . .
C5 C6 C7 C2 -1.7(8) . .
C10 C9 C11 C10 0.1(10) . 5_657
C8 C9 C11 C10 -177.8(5) . 5_657
C6 N1 C8 C9 73.5(7) . .
C10 C9 C8 N1 10.5(8) . .
C11 C9 C8 N1 -171.7(5) . .
C11 C9 C10 C11 -0.1(10) . 5_657
C8 C9 C10 C11 177.7(5) . 5_657
